data_7211313
loop_
_publ_author_name
'Haldar, Saikat'
'Kolet, Swati P.'
'Thulasiram, Hirekodathakallu V.'

_publ_section_title
;
 Biocatalysis: fungi mediated novel and selective 12\b- or
 17\b-hydroxylation on the basic limonoid skeleton
;
_journal_issue 5
_journal_name_full 'Green Chemistry'
_journal_page_first 1311
_journal_paper_doi 10.1039/c3gc40193f
_journal_volume 15
_journal_year 2013
_chemical_formula_moiety C28H34O8,2(CHCl3)
_chemical_formula_sum 'C30 H36 Cl6 O8'
_chemical_formula_weight 737.29
_chemical_name_systematic
;
?
;
_space_group_IT_number 19
_symmetry_cell_setting orthorhombic
_symmetry_space_group_name_Hall 'P 2ac 2ab'
_symmetry_space_group_name_H-M 'P 21 21 21'
_atom_sites_solution_hydrogens geom
_atom_sites_solution_primary direct
_atom_sites_solution_secondary difmap
_audit_creation_method SHELXL-97
_cell_angle_alpha 90.00
_cell_angle_beta 90.00
_cell_angle_gamma 90.00
_cell_formula_units_Z 4
_cell_length_a 9.7594(4)
_cell_length_b 18.5524(6)
_cell_length_c 18.8335(5)
_cell_measurement_temperature 293(2)
_cell_measurement_theta_max 29.20
_cell_measurement_theta_min 3.01
_cell_volume 3410.0(2)
_computing_cell_refinement 'Bruker SMART'
_computing_data_collection 'Bruker SMART'
_computing_data_reduction 'Bruker SAINT'
_computing_molecular_graphics 'Bruker SHELXTL'
_computing_publication_material 'Bruker SHELXTL'
_computing_structure_refinement 'Bruker SHELXTL'
_computing_structure_solution 'Bruker SHELXTL'
_diffrn_ambient_temperature 293(2)
_diffrn_measured_fraction_theta_full 0.957
_diffrn_measured_fraction_theta_max 0.957
_diffrn_radiation_monochromator graphite
_diffrn_radiation_source 'fine-focus sealed tube'
_diffrn_radiation_type MoK\a
_diffrn_radiation_wavelength 0.71073
_diffrn_reflns_av_R_equivalents 0.0243
_diffrn_reflns_av_sigmaI/netI 0.0347
_diffrn_reflns_limit_h_max 11
_diffrn_reflns_limit_h_min -12
_diffrn_reflns_limit_k_max 23
_diffrn_reflns_limit_k_min -15
_diffrn_reflns_limit_l_max 25
_diffrn_reflns_limit_l_min -25
_diffrn_reflns_number 17659
_diffrn_reflns_theta_full 28.05
_diffrn_reflns_theta_max 28.05
_diffrn_reflns_theta_min 3.01
_exptl_absorpt_coefficient_mu 0.551
_exptl_absorpt_correction_T_max 0.985
_exptl_absorpt_correction_T_min 0.970
_exptl_absorpt_correction_type empirical
_exptl_absorpt_process_details 'Blessing, Acta Cryst. (1995) A51 33-58'
_exptl_crystal_colour colorless
_exptl_crystal_density_diffrn 1.436
_exptl_crystal_density_method 'not measured'
_exptl_crystal_description Plate
_exptl_crystal_F_000 1528
_exptl_crystal_size_max 0.33
_exptl_crystal_size_mid 0.25
_exptl_crystal_size_min 0.15
_refine_diff_density_max 0.874
_refine_diff_density_min -0.659
_refine_diff_density_rms 0.064
_refine_ls_abs_structure_details 'Flack H D (1983), Acta Cryst. A39, 876-881'
_refine_ls_abs_structure_Flack 0.01(7)
_refine_ls_extinction_method none
_refine_ls_goodness_of_fit_ref 1.262
_refine_ls_hydrogen_treatment constr
_refine_ls_matrix_type full
_refine_ls_number_parameters 404
_refine_ls_number_reflns 5134
_refine_ls_number_restraints 0
_refine_ls_restrained_S_all 1.262
_refine_ls_R_factor_all 0.0640
_refine_ls_R_factor_gt 0.0553
_refine_ls_shift/su_max 0.000
_refine_ls_shift/su_mean 0.000
_refine_ls_structure_factor_coef Fsqd
_refine_ls_weighting_details 'calc w=1/[\s^2^(Fo^2^)+(0.1000P)^2^+0.0000P] where P=(Fo^2^+2Fc^2^)/3'
_refine_ls_weighting_scheme calc
_refine_ls_wR_factor_gt 0.1667
_refine_ls_wR_factor_ref 0.1767
_reflns_number_gt 6815
_reflns_number_total 7764
_reflns_threshold_expression >2sigma(I)
_cod_data_source_file c3gc40193f.txt
_cod_data_source_block tulsi5
_cod_depositor_comments
;
The following automatic conversions were performed:

'_symmetry_cell_setting' value 'Orthorhombic' changed to
'orthorhombic' according to
/home/saulius/struct/CIF-dictionaries/cif_core.dic dictionary named
'cif_core.dic' version 2.4.2 from 2011-04-26.

Automatic conversion script
Id: cif_fix_values 1891 2012-01-12 08:04:46Z andrius 
;
_cod_original_sg_symbol_H-M P212121
_cod_database_code 7211313

loop_
_symmetry_equiv_pos_as_xyz
'x, y, z'
'-x+1/2, -y, z+1/2'
'x+1/2, -y+1/2, -z'
'-x, y+1/2, -z+1/2'

loop_
_atom_site_label
_atom_site_type_symbol
_atom_site_fract_x
_atom_site_fract_y
_atom_site_fract_z
_atom_site_U_iso_or_equiv
_atom_site_adp_type
_atom_site_occupancy
_atom_site_symmetry_multiplicity
_atom_site_calc_flag
_atom_site_refinement_flags
Cl1 Cl 0.06823(14) 0.45040(6) 0.06454(6) 0.0683(3) Uani 1 1 d .
Cl2 Cl -0.04488(16) 0.37316(7) 0.18311(5) 0.0738(4) Uani 1 1 d .
Cl5 Cl -0.04083(19) 0.30825(6) 0.04479(8) 0.0869(5) Uani 1 1 d .
C43 C -0.0567(5) 0.38872(17) 0.09181(17) 0.0457(8) Uani 1 1 d .
H43 H -0.1471 0.4093 0.0817 0.055 Uiso 1 1 calc R
Cl3 Cl 0.60366(17) 0.29549(8) 0.12274(7) 0.0835(4) Uani 1 1 d .
Cl4 Cl 0.4735(2) 0.33858(7) 0.25135(7) 0.0995(6) Uani 1 1 d .
Cl11 Cl 0.3111(2) 0.30182(10) 0.12664(16) 0.1292(8) Uani 1 1 d .
C44 C 0.4584(5) 0.2838(2) 0.1772(3) 0.0610(11) Uani 1 1 d .
H44 H 0.4552 0.2334 0.1929 0.073 Uiso 1 1 calc R
O6 O -0.2146(2) 0.55521(9) 0.28444(9) 0.0233(4) Uani 1 1 d .
O7 O -0.0076(2) 0.46409(12) 0.53565(10) 0.0338(5) Uani 1 1 d .
H7 H 0.0645 0.4566 0.5568 0.051 Uiso 1 1 calc R
O8 O -0.3908(2) 0.39899(10) 0.46610(11) 0.0300(4) Uani 1 1 d .
O9 O -0.2724(2) 0.53975(10) 0.48203(10) 0.0264(4) Uani 1 1 d .
C10 C 0.1405(3) 0.55897(13) 0.31515(13) 0.0232(5) Uani 1 1 d .
C12 C 0.0335(3) 0.51472(12) 0.36071(12) 0.0205(5) Uani 1 1 d .
H12 H -0.0106 0.4820 0.3269 0.025 Uiso 1 1 calc R
C13 C 0.0570(3) 0.60092(13) 0.25825(13) 0.0234(5) Uani 1 1 d .
H13 H 0.0023 0.5636 0.2347 0.028 Uiso 1 1 calc R
C14 C -0.0044(3) 0.42871(14) 0.46856(13) 0.0251(5) Uani 1 1 d .
H14 H 0.0239 0.3786 0.4758 0.030 Uiso 1 1 calc R
C15 C -0.2522(3) 0.39994(14) 0.49592(13) 0.0244(5) Uani 1 1 d .
H15 H -0.2510 0.4320 0.5373 0.029 Uiso 1 1 calc R
C16 C 0.0981(3) 0.46526(16) 0.41684(14) 0.0280(6) Uani 1 1 d .
H16A H 0.1628 0.4933 0.4445 0.034 Uiso 1 1 calc R
H16B H 0.1496 0.4279 0.3926 0.034 Uiso 1 1 calc R
C17 C -0.0859(3) 0.56053(12) 0.39257(12) 0.0196(5) Uani 1 1 d .
C18 C -0.3280(3) 0.57437(17) 0.24922(15) 0.0329(6) Uani 1 1 d .
O19 O 0.2932(3) 0.59026(16) 0.11011(14) 0.0597(8) Uani 1 1 d .
O20 O -0.5375(3) 0.44845(13) 0.39235(13) 0.0448(6) Uani 1 1 d .
C21 C -0.1506(3) 0.42938(12) 0.43942(12) 0.0214(5) Uani 1 1 d .
C22 C -0.1602(3) 0.38260(13) 0.37192(13) 0.0264(5) Uani 1 1 d .
H22A H -0.0697 0.3729 0.3544 0.040 Uiso 1 1 calc R
H22B H -0.2118 0.4078 0.3363 0.040 Uiso 1 1 calc R
H22C H -0.2050 0.3380 0.3830 0.040 Uiso 1 1 calc R
O23 O -0.3896(3) 0.62965(14) 0.26084(15) 0.0531(7) Uani 1 1 d .
C24 C 0.2368(3) 0.57955(16) 0.16750(15) 0.0328(6) Uani 1 1 d .
C25 C 0.1400(3) 0.63580(14) 0.19720(14) 0.0269(6) Uani 1 1 d .
C26 C 0.2276(3) 0.50511(15) 0.27482(14) 0.0270(5) Uani 1 1 d .
H26 H 0.2556 0.4636 0.2983 0.032 Uiso 1 1 calc R
C27 C -0.1519(3) 0.60598(13) 0.33388(13) 0.0230(5) Uani 1 1 d .
H27 H -0.2224 0.6374 0.3543 0.028 Uiso 1 1 calc R
C28 C -0.3422(3) 0.51798(14) 0.41837(14) 0.0264(6) Uani 1 1 d .
H28 H -0.3733 0.5566 0.3867 0.032 Uiso 1 1 calc R
C29 C 0.2665(3) 0.51399(15) 0.20739(15) 0.0297(6) Uani 1 1 d .
H29 H 0.3142 0.4770 0.1850 0.036 Uiso 1 1 calc R
C30 C 0.2274(4) 0.70194(17) 0.21754(19) 0.0451(8) Uani 1 1 d .
H30A H 0.1705 0.7372 0.2403 0.068 Uiso 1 1 calc R
H30B H 0.2672 0.7224 0.1755 0.068 Uiso 1 1 calc R
H30C H 0.2990 0.6873 0.2494 0.068 Uiso 1 1 calc R
C31 C -0.0499(3) 0.65062(13) 0.29231(14) 0.0262(5) Uani 1 1 d .
H31A H -0.0048 0.6846 0.3237 0.031 Uiso 1 1 calc R
H31B H -0.0972 0.6777 0.2557 0.031 Uiso 1 1 calc R
C32 C -0.2263(3) 0.32414(15) 0.52026(15) 0.0304(6) Uani 1 1 d .
C33 C 0.2405(3) 0.60558(16) 0.35948(15) 0.0319(6) Uani 1 1 d .
H33A H 0.1989 0.6514 0.3694 0.048 Uiso 1 1 calc R
H33B H 0.3236 0.6129 0.3332 0.048 Uiso 1 1 calc R
H33C H 0.2609 0.5814 0.4033 0.048 Uiso 1 1 calc R
C34 C -0.0393(3) 0.61260(14) 0.45188(14) 0.0292(6) Uani 1 1 d .
H34A H -0.0069 0.5853 0.4918 0.044 Uiso 1 1 calc R
H34B H -0.1152 0.6421 0.4663 0.044 Uiso 1 1 calc R
H34C H 0.0331 0.6428 0.4344 0.044 Uiso 1 1 calc R
C35 C -0.1923(3) 0.50821(13) 0.42521(12) 0.0210(5) Uani 1 1 d .
C36 C -0.4326(3) 0.45367(15) 0.42457(15) 0.0293(6) Uani 1 1 d .
C37 C 0.0418(4) 0.65723(19) 0.13670(16) 0.0427(8) Uani 1 1 d .
H37A H -0.0249 0.6199 0.1300 0.064 Uiso 1 1 calc R
H37B H 0.0931 0.6638 0.0937 0.064 Uiso 1 1 calc R
H37C H -0.0038 0.7014 0.1488 0.064 Uiso 1 1 calc R
C38 C -0.1347(4) 0.30109(19) 0.57364(18) 0.0433(8) Uani 1 1 d .
H38 H -0.0762 0.3304 0.5998 0.052 Uiso 1 1 calc R
O39 O -0.2482(4) 0.20408(14) 0.53290(17) 0.0646(9) Uani 1 1 d .
C40 C -0.2899(5) 0.26311(18) 0.4976(2) 0.0475(9) Uani 1 1 d .
H40 H -0.3551 0.2623 0.4616 0.057 Uiso 1 1 calc R
C41 C -0.3664(4) 0.5192(2) 0.1968(2) 0.0503(9) Uani 1 1 d .
H41A H -0.2948 0.4839 0.1934 0.075 Uiso 1 1 calc R
H41B H -0.3797 0.5415 0.1513 0.075 Uiso 1 1 calc R
H41C H -0.4499 0.4962 0.2114 0.075 Uiso 1 1 calc R
C42 C -0.1471(5) 0.2293(2) 0.5800(2) 0.0555(12) Uani 1 1 d .
H42 H -0.0964 0.2006 0.6108 0.067 Uiso 1 1 calc R

loop_
_atom_site_aniso_label
_atom_site_aniso_U_11
_atom_site_aniso_U_22
_atom_site_aniso_U_33
_atom_site_aniso_U_23
_atom_site_aniso_U_13
_atom_site_aniso_U_12
Cl1 0.0729(8) 0.0711(6) 0.0607(6) 0.0223(5) -0.0266(6) -0.0193(5)
Cl2 0.0827(9) 0.0953(8) 0.0435(5) 0.0179(5) -0.0126(6) -0.0031(7)
Cl5 0.1233(13) 0.0501(6) 0.0872(8) -0.0185(5) -0.0137(9) 0.0102(7)
C43 0.058(2) 0.0396(17) 0.0392(16) 0.0059(12) -0.0150(17) 0.0002(15)
Cl3 0.0805(10) 0.1031(10) 0.0670(7) 0.0237(7) 0.0051(7) 0.0108(7)
Cl4 0.1637(18) 0.0672(8) 0.0677(7) 0.0030(6) 0.0207(9) 0.0194(9)
Cl11 0.0704(11) 0.1077(12) 0.209(2) 0.0066(14) -0.0541(14) 0.0143(9)
C44 0.055(3) 0.047(2) 0.081(3) 0.0140(19) -0.007(2) -0.0011(18)
O6 0.0203(10) 0.0260(9) 0.0236(8) 0.0014(7) -0.0040(7) 0.0033(7)
O7 0.0329(12) 0.0489(12) 0.0197(8) -0.0004(8) -0.0044(8) 0.0060(9)
O8 0.0249(11) 0.0312(9) 0.0339(10) 0.0092(7) -0.0001(9) 0.0010(8)
O9 0.0263(11) 0.0274(9) 0.0256(9) -0.0047(7) 0.0081(8) 0.0049(7)
C10 0.0221(14) 0.0256(12) 0.0219(11) 0.0014(9) 0.0003(10) -0.0001(9)
C12 0.0231(14) 0.0198(11) 0.0187(10) 0.0002(8) 0.0008(10) 0.0045(9)
C13 0.0200(14) 0.0258(12) 0.0245(11) 0.0031(9) 0.0007(10) 0.0029(10)
C14 0.0259(14) 0.0299(12) 0.0196(11) 0.0060(9) 0.0005(10) 0.0054(10)
C15 0.0253(15) 0.0270(12) 0.0209(11) 0.0029(9) 0.0033(10) 0.0034(10)
C16 0.0221(14) 0.0364(14) 0.0254(12) 0.0071(10) 0.0004(11) 0.0058(11)
C17 0.0184(13) 0.0207(11) 0.0196(10) -0.0001(8) 0.0013(9) 0.0022(9)
C18 0.0227(15) 0.0471(17) 0.0290(13) 0.0134(12) -0.0020(12) 0.0033(12)
O19 0.065(2) 0.0723(17) 0.0413(13) 0.0221(12) 0.0308(14) 0.0237(14)
O20 0.0264(13) 0.0530(13) 0.0550(14) 0.0122(10) -0.0128(11) -0.0047(10)
C21 0.0269(14) 0.0205(11) 0.0167(10) 0.0009(8) 0.0032(10) 0.0033(9)
C22 0.0328(16) 0.0250(12) 0.0214(11) -0.0013(9) 0.0016(11) -0.0001(10)
O23 0.0388(15) 0.0535(14) 0.0671(16) 0.0076(12) -0.0150(13) 0.0195(12)
C24 0.0273(16) 0.0427(16) 0.0283(12) 0.0026(11) 0.0058(12) 0.0006(12)
C25 0.0249(15) 0.0290(13) 0.0268(12) 0.0067(9) 0.0051(11) 0.0007(10)
C26 0.0190(14) 0.0337(13) 0.0284(12) 0.0051(10) 0.0014(11) 0.0070(10)
C27 0.0248(14) 0.0211(11) 0.0229(11) -0.0007(8) 0.0037(10) 0.0052(10)
C28 0.0232(15) 0.0287(13) 0.0272(12) 0.0041(9) 0.0020(11) 0.0071(10)
C29 0.0221(15) 0.0355(14) 0.0316(13) -0.0002(11) 0.0048(12) 0.0055(11)
C30 0.054(2) 0.0366(17) 0.0444(17) 0.0046(13) 0.0106(17) -0.0166(15)
C31 0.0291(15) 0.0223(12) 0.0273(12) 0.0025(9) 0.0061(11) 0.0052(10)
C32 0.0325(16) 0.0322(14) 0.0264(12) 0.0092(10) 0.0095(12) 0.0066(11)
C33 0.0285(16) 0.0391(14) 0.0282(13) 0.0008(11) -0.0029(12) -0.0071(12)
C34 0.0359(17) 0.0271(13) 0.0246(12) -0.0048(9) 0.0015(12) -0.0010(11)
C35 0.0220(14) 0.0252(12) 0.0158(10) -0.0013(8) 0.0019(9) 0.0045(9)
C36 0.0243(16) 0.0331(14) 0.0307(13) 0.0031(10) 0.0035(12) 0.0045(11)
C37 0.038(2) 0.0594(19) 0.0302(14) 0.0158(13) 0.0036(14) 0.0099(15)
C38 0.042(2) 0.0477(18) 0.0403(16) 0.0154(13) -0.0047(15) 0.0056(15)
O39 0.094(3) 0.0359(13) 0.0637(17) 0.0151(12) 0.0014(18) -0.0015(14)
C40 0.068(3) 0.0330(17) 0.0412(17) 0.0088(13) 0.0021(17) -0.0114(16)
C41 0.036(2) 0.067(2) 0.0473(19) -0.0017(16) -0.0179(17) -0.0013(16)
C42 0.066(3) 0.048(2) 0.053(2) 0.0345(17) 0.024(2) 0.0278(19)

loop_
_atom_type_symbol
_atom_type_description
_atom_type_scat_dispersion_real
_atom_type_scat_dispersion_imag
_atom_type_scat_source
C C 0.0033 0.0016 'International Tables Vol C Tables 4.2.6.8 and 6.1.1.4'
H H 0.0000 0.0000 'International Tables Vol C Tables 4.2.6.8 and 6.1.1.4'
O O 0.0106 0.0060 'International Tables Vol C Tables 4.2.6.8 and 6.1.1.4'
Cl Cl 0.1484 0.1585 'International Tables Vol C Tables 4.2.6.8 and 6.1.1.4'

loop_
_geom_angle_atom_site_label_1
_geom_angle_atom_site_label_2
_geom_angle_atom_site_label_3
_geom_angle
Cl5 C43 Cl2 110.65(18)
Cl5 C43 Cl1 110.5(2)
Cl2 C43 Cl1 110.6(2)
Cl5 C43 H43 108.4
Cl2 C43 H43 108.4
Cl1 C43 H43 108.4
Cl4 C44 Cl11 113.2(3)
Cl4 C44 Cl3 109.2(3)
Cl11 C44 Cl3 108.6(3)
Cl4 C44 H44 108.6
Cl11 C44 H44 108.6
Cl3 C44 H44 108.6
C18 O6 C27 119.5(2)
C14 O7 H7 109.5
C36 O8 C15 119.6(2)
C28 O9 C35 61.70(17)
C26 C10 C33 106.6(2)
C26 C10 C13 106.17(19)
C33 C10 C13 115.0(2)
C26 C10 C12 107.5(2)
C33 C10 C12 114.4(2)
C13 C10 C12 106.7(2)
C16 C12 C17 111.5(2)
C16 C12 C10 114.4(2)
C17 C12 C10 114.74(18)
C16 C12 H12 105.0
C17 C12 H12 105.0
C10 C12 H12 105.0
C31 C13 C25 114.5(2)
C31 C13 C10 111.7(2)
C25 C13 C10 116.5(2)
C31 C13 H13 104.1
C25 C13 H13 104.1
C10 C13 H13 104.1
O7 C14 C21 107.1(2)
O7 C14 C16 111.7(2)
C21 C14 C16 111.9(2)
O7 C14 H14 108.7
C21 C14 H14 108.7
C16 C14 H14 108.7
O8 C15 C32 105.2(2)
O8 C15 C21 109.3(2)
C32 C15 C21 115.5(2)
O8 C15 H15 108.9
C32 C15 H15 108.9
C21 C15 H15 108.9
C12 C16 C14 115.4(2)
C12 C16 H16A 108.4
C14 C16 H16A 108.4
C12 C16 H16B 108.4
C14 C16 H16B 108.4
H16A C16 H16B 107.5
C27 C17 C34 107.5(2)
C27 C17 C35 110.4(2)
C34 C17 C35 107.6(2)
C27 C17 C12 109.63(19)
C34 C17 C12 113.5(2)
C35 C17 C12 108.16(19)
O23 C18 O6 123.2(3)
O23 C18 C41 125.8(3)
O6 C18 C41 111.0(3)
C14 C21 C35 108.4(2)
C14 C21 C22 110.3(2)
C35 C21 C22 112.02(19)
C14 C21 C15 110.30(19)
C35 C21 C15 106.5(2)
C22 C21 C15 109.2(2)
C21 C22 H22A 109.5
C21 C22 H22B 109.5
H22A C22 H22B 109.5
C21 C22 H22C 109.5
H22A C22 H22C 109.5
H22B C22 H22C 109.5
O19 C24 C29 119.9(3)
O19 C24 C25 119.5(3)
C29 C24 C25 120.5(2)
C24 C25 C37 107.0(2)
C24 C25 C30 107.1(3)
C37 C25 C30 108.8(3)
C24 C25 C13 108.2(2)
C37 C25 C13 109.4(2)
C30 C25 C13 115.9(2)
C29 C26 C10 123.7(2)
C29 C26 H26 118.2
C10 C26 H26 118.2
O6 C27 C31 107.4(2)
O6 C27 C17 106.35(18)
C31 C27 C17 113.4(2)
O6 C27 H27 109.8
C31 C27 H27 109.8
C17 C27 H27 109.8
O9 C28 C35 59.55(16)
O9 C28 C36 116.2(2)
C35 C28 C36 118.7(2)
O9 C28 H28 116.7
C35 C28 H28 116.7
C36 C28 H28 116.7
C26 C29 C24 122.4(3)
C26 C29 H29 118.8
C24 C29 H29 118.8
C25 C30 H30A 109.5
C25 C30 H30B 109.5
H30A C30 H30B 109.5
C25 C30 H30C 109.5
H30A C30 H30C 109.5
H30B C30 H30C 109.5
C27 C31 C13 109.6(2)
C27 C31 H31A 109.8
C13 C31 H31A 109.8
C27 C31 H31B 109.8
C13 C31 H31B 109.8
H31A C31 H31B 108.2
C40 C32 C38 105.1(3)
C40 C32 C15 127.4(3)
C38 C32 C15 127.5(3)
C10 C33 H33A 109.5
C10 C33 H33B 109.5
H33A C33 H33B 109.5
C10 C33 H33C 109.5
H33A C33 H33C 109.5
H33B C33 H33C 109.5
C17 C34 H34A 109.5
C17 C34 H34B 109.5
H34A C34 H34B 109.5
C17 C34 H34C 109.5
H34A C34 H34C 109.5
H34B C34 H34C 109.5
O9 C35 C28 58.75(17)
O9 C35 C21 113.41(19)
C28 C35 C21 113.1(2)
O9 C35 C17 113.7(2)
C28 C35 C17 123.5(2)
C21 C35 C17 119.1(2)
O20 C36 O8 119.6(3)
O20 C36 C28 122.2(3)
O8 C36 C28 118.1(3)
C25 C37 H37A 109.5
C25 C37 H37B 109.5
H37A C37 H37B 109.5
C25 C37 H37C 109.5
H37A C37 H37C 109.5
H37B C37 H37C 109.5
C42 C38 C32 107.9(4)
C42 C38 H38 126.1
C32 C38 H38 126.1
C40 O39 C42 104.7(3)
O39 C40 C32 112.6(4)
O39 C40 H40 123.7
C32 C40 H40 123.7
C18 C41 H41A 109.5
C18 C41 H41B 109.5
H41A C41 H41B 109.5
C18 C41 H41C 109.5
H41A C41 H41C 109.5
H41B C41 H41C 109.5
C38 C42 O39 109.7(3)
C38 C42 H42 125.2
O39 C42 H42 125.2

loop_
_geom_bond_atom_site_label_1
_geom_bond_atom_site_label_2
_geom_bond_distance
Cl1 C43 1.749(4)
Cl2 C43 1.747(3)
Cl5 C43 1.743(4)
C43 H43 0.9800
Cl3 C44 1.763(5)
Cl4 C44 1.733(5)
Cl11 C44 1.757(5)
C44 H44 0.9800
O6 C18 1.338(4)
O6 C27 1.459(3)
O7 C14 1.424(3)
O7 H7 0.8200
O8 C36 1.344(3)
O8 C15 1.465(4)
O9 C28 1.437(3)
O9 C35 1.449(3)
C10 C26 1.516(4)
C10 C33 1.548(4)
C10 C13 1.555(3)
C10 C12 1.581(4)
C12 C16 1.535(3)
C12 C17 1.562(3)
C12 H12 0.9800
C13 C31 1.533(4)
C13 C25 1.548(4)
C13 H13 0.9800
C14 C21 1.529(4)
C14 C16 1.552(4)
C14 H14 0.9800
C15 C32 1.501(4)
C15 C21 1.554(4)
C15 H15 0.9800
C16 H16A 0.9700
C16 H16B 0.9700
C17 C27 1.532(3)
C17 C34 1.545(3)
C17 C35 1.549(4)
C18 O23 1.209(4)
C18 C41 1.472(5)
O19 C24 1.229(4)
O20 C36 1.194(4)
C21 C35 1.541(3)
C21 C22 1.542(3)
C22 H22A 0.9600
C22 H22B 0.9600
C22 H22C 0.9600
C24 C29 1.459(4)
C24 C25 1.515(4)
C25 C37 1.540(4)
C25 C30 1.543(4)
C26 C29 1.336(4)
C26 H26 0.9300
C27 C31 1.513(4)
C27 H27 0.9800
C28 C35 1.480(4)
C28 C36 1.489(4)
C28 H28 0.9800
C29 H29 0.9300
C30 H30A 0.9600
C30 H30B 0.9600
C30 H30C 0.9600
C31 H31A 0.9700
C31 H31B 0.9700
C32 C40 1.360(5)
C32 C38 1.411(4)
C33 H33A 0.9600
C33 H33B 0.9600
C33 H33C 0.9600
C34 H34A 0.9600
C34 H34B 0.9600
C34 H34C 0.9600
C37 H37A 0.9600
C37 H37B 0.9600
C37 H37C 0.9600
C38 C42 1.343(5)
C38 H38 0.9300
O39 C40 1.344(5)
O39 C42 1.407(6)
C40 H40 0.9300
C41 H41A 0.9600
C41 H41B 0.9600
C41 H41C 0.9600
C42 H42 0.9300

loop_
_geom_torsion_atom_site_label_1
_geom_torsion_atom_site_label_2
_geom_torsion_atom_site_label_3
_geom_torsion_atom_site_label_4
_geom_torsion
C26 C10 C12 C16 62.4(3)
C33 C10 C12 C16 -55.7(3)
C13 C10 C12 C16 175.9(2)
C26 C10 C12 C17 -166.9(2)
C33 C10 C12 C17 75.0(3)
C13 C10 C12 C17 -53.4(3)
C26 C10 C13 C31 172.5(2)
C33 C10 C13 C31 -69.9(3)
C12 C10 C13 C31 58.1(3)
C26 C10 C13 C25 -53.2(3)
C33 C10 C13 C25 64.3(3)
C12 C10 C13 C25 -167.6(2)
C36 O8 C15 C32 -164.0(2)
C36 O8 C15 C21 -39.4(3)
C17 C12 C16 C14 40.2(3)
C10 C12 C16 C14 172.5(2)
O7 C14 C16 C12 -101.5(3)
C21 C14 C16 C12 18.5(3)
C16 C12 C17 C27 -177.1(2)
C10 C12 C17 C27 50.8(3)
C16 C12 C17 C34 62.7(3)
C10 C12 C17 C34 -69.4(3)
C16 C12 C17 C35 -56.6(3)
C10 C12 C17 C35 171.33(19)
C27 O6 C18 O23 -7.0(4)
C27 O6 C18 C41 173.9(3)
O7 C14 C21 C35 65.1(2)
C16 C14 C21 C35 -57.6(3)
O7 C14 C21 C22 -171.9(2)
C16 C14 C21 C22 65.4(3)
O7 C14 C21 C15 -51.2(3)
C16 C14 C21 C15 -173.9(2)
O8 C15 C21 C14 -178.3(2)
C32 C15 C21 C14 -59.9(3)
O8 C15 C21 C35 64.3(2)
C32 C15 C21 C35 -177.4(2)
O8 C15 C21 C22 -56.9(3)
C32 C15 C21 C22 61.5(3)
O19 C24 C25 C37 47.9(4)
C29 C24 C25 C37 -133.9(3)
O19 C24 C25 C30 -68.6(4)
C29 C24 C25 C30 109.6(3)
O19 C24 C25 C13 165.7(3)
C29 C24 C25 C13 -16.1(4)
C31 C13 C25 C24 -178.0(2)
C10 C13 C25 C24 49.1(3)
C31 C13 C25 C37 -61.7(3)
C10 C13 C25 C37 165.3(2)
C31 C13 C25 C30 61.7(3)
C10 C13 C25 C30 -71.2(3)
C33 C10 C26 C29 -97.7(3)
C13 C10 C26 C29 25.3(4)
C12 C10 C26 C29 139.2(3)
C18 O6 C27 C31 -89.6(3)
C18 O6 C27 C17 148.6(2)
C34 C17 C27 O6 -170.9(2)
C35 C17 C27 O6 -53.8(2)
C12 C17 C27 O6 65.3(3)
C34 C17 C27 C31 71.2(3)
C35 C17 C27 C31 -171.65(19)
C12 C17 C27 C31 -52.6(3)
C35 O9 C28 C36 109.4(3)
C10 C26 C29 C24 4.7(5)
O19 C24 C29 C26 168.1(3)
C25 C24 C29 C26 -10.1(5)
O6 C27 C31 C13 -58.5(3)
C17 C27 C31 C13 58.8(3)
C25 C13 C31 C27 162.6(2)
C10 C13 C31 C27 -62.1(3)
O8 C15 C32 C40 22.0(4)
C21 C15 C32 C40 -98.6(4)
O8 C15 C32 C38 -155.1(3)
C21 C15 C32 C38 84.3(4)
C28 O9 C35 C21 -103.7(2)
C28 O9 C35 C17 116.0(2)
C36 C28 C35 O9 -105.1(3)
O9 C28 C35 C21 104.3(2)
C36 C28 C35 C21 -0.8(3)
O9 C28 C35 C17 -99.3(2)
C36 C28 C35 C17 155.5(2)
C14 C21 C35 O9 -97.7(2)
C22 C21 C35 O9 140.3(2)
C15 C21 C35 O9 21.0(3)
C14 C21 C35 C28 -162.2(2)
C22 C21 C35 C28 75.8(3)
C15 C21 C35 C28 -43.5(3)
C14 C21 C35 C17 40.3(3)
C22 C21 C35 C17 -81.7(3)
C15 C21 C35 C17 159.0(2)
C27 C17 C35 O9 -86.2(2)
C34 C17 C35 O9 30.9(3)
C12 C17 C35 O9 153.8(2)
C27 C17 C35 C28 -19.1(3)
C34 C17 C35 C28 98.0(3)
C12 C17 C35 C28 -139.1(2)
C27 C17 C35 C21 135.9(2)
C34 C17 C35 C21 -107.0(2)
C12 C17 C35 C21 16.0(3)
C15 O8 C36 O20 169.6(3)
C15 O8 C36 C28 -8.0(4)
O9 C28 C36 O20 144.5(3)
C35 C28 C36 O20 -147.5(3)
O9 C28 C36 O8 -37.9(4)
C35 C28 C36 O8 30.1(4)
C40 C32 C38 C42 0.3(4)
C15 C32 C38 C42 177.9(3)
C42 O39 C40 C32 -2.0(4)
C38 C32 C40 O39 1.1(4)
C15 C32 C40 O39 -176.5(3)
C32 C38 C42 O39 -1.5(4)
C40 O39 C42 C38 2.2(4)
